data_7124782
loop_
_publ_author_name
'Catal\'an, Aldo C'
'Tiburcio, Jorge'

_publ_section_title
;
 Self-assembly of pseudo-rotaxane and rotaxane complexes using an
 electrostatic slippage approach.
;
_journal_issue 61
_journal_name_full 'Chemical communications (Cambridge, England)'
_journal_page_first 9526
_journal_page_last 9529
_journal_paper_doi 10.1039/c6cc04619c
_journal_volume 52
_journal_year 2016
_chemical_formula_moiety 'C21 H28 N2 O2, 2 (B F4)'
_chemical_formula_sum 'C21 H28 B2 F8 N2 O2'
_chemical_formula_weight 514.07
_chemical_name_common 'Piperidine axle'
_chemical_properties_physical Heat-sensitive
_space_group_IT_number 2
_space_group_name_Hall '-P 1'
_space_group_name_H-M_alt 'P -1'
_symmetry_cell_setting triclinic
_symmetry_space_group_name_H-M 'P -1'
_atom_sites_solution_hydrogens geom
_atom_sites_solution_primary direct
_atom_sites_solution_secondary difmap
_audit_creation_method SHELXL-97
_audit_update_record
;
2016-04-22 deposited with the CCDC.
2016-06-16 downloaded from the CCDC.
;
_cell_angle_alpha 70.566(2)
_cell_angle_beta 78.711(2)
_cell_angle_gamma 88.033(2)
_cell_formula_units_Z 2
_cell_length_a 6.8103(2)
_cell_length_b 12.0335(4)
_cell_length_c 15.7289(5)
_cell_measurement_reflns_used 33312
_cell_measurement_temperature 173(2)
_cell_measurement_theta_max 27.485
_cell_measurement_theta_min 2.91
_cell_volume 1191.39(7)
_computing_cell_refinement 'HKL Scalepack (Otwinowski & Minor 1997)'
_computing_data_collection 'Collect (Bruker AXS BV, 1997-2004)'
_computing_data_reduction
;
HKL Denzo and Scalepack (Otwinowski & Minor 1997)
;
_computing_molecular_graphics 'Ortep-3 for Windows (Farrugia, 1997)'
_computing_publication_material 'WinGX publication routines (Farrugia, 1999)'
_computing_structure_refinement 'SHELXL-97 (Sheldrick, 2008)'
_computing_structure_solution 'SHELXL-97 (Sheldrick, 2008)'
_diffrn_ambient_temperature 173(2)
_diffrn_detector_area_resol_mean 9
_diffrn_measured_fraction_theta_full 0.982
_diffrn_measured_fraction_theta_max 0.982
_diffrn_measurement_device_type KappaCCD
_diffrn_measurement_method CCD
_diffrn_radiation_monochromator graphite
_diffrn_radiation_source 'fine-focus sealed tube'
_diffrn_radiation_type MoK\a
_diffrn_radiation_wavelength 0.71073
_diffrn_reflns_av_R_equivalents 0.0367
_diffrn_reflns_av_sigmaI/netI 0.0292
_diffrn_reflns_limit_h_max 8
_diffrn_reflns_limit_h_min -8
_diffrn_reflns_limit_k_max 15
_diffrn_reflns_limit_k_min -15
_diffrn_reflns_limit_l_max 20
_diffrn_reflns_limit_l_min -20
_diffrn_reflns_number 26209
_diffrn_reflns_theta_full 27.52
_diffrn_reflns_theta_max 27.52
_diffrn_reflns_theta_min 3.05
_exptl_absorpt_coefficient_mu 0.132
_exptl_absorpt_correction_T_max 1.0622
_exptl_absorpt_correction_T_min 0.9210
_exptl_absorpt_correction_type multi-scan
_exptl_absorpt_process_details
;
[c.f. r.h. blessing, acta cryst. (1995), a51, 33-38]
;
_exptl_crystal_colour colourless
_exptl_crystal_density_diffrn 1.433
_exptl_crystal_density_method 'not measured'
_exptl_crystal_description plate
_exptl_crystal_F_000 532
_exptl_crystal_recrystallization_method 'Re-crystallisation from solvent'
_exptl_crystal_size_max 0.30
_exptl_crystal_size_mid 0.25
_exptl_crystal_size_min 0.15
_refine_diff_density_max 0.570
_refine_diff_density_min -0.429
_refine_diff_density_rms 0.050
_refine_ls_extinction_method none
_refine_ls_goodness_of_fit_ref 1.056
_refine_ls_hydrogen_treatment mixed
_refine_ls_matrix_type full
_refine_ls_number_parameters 389
_refine_ls_number_reflns 5394
_refine_ls_number_restraints 46
_refine_ls_restrained_S_all 1.061
_refine_ls_R_factor_all 0.0753
_refine_ls_R_factor_gt 0.0567
_refine_ls_shift/su_max 0.000
_refine_ls_shift/su_mean 0.000
_refine_ls_structure_factor_coef Fsqd
_refine_ls_weighting_details 'calc w=1/[\s^2^(Fo^2^)+(0.0861P)^2^+0.5626P] where P=(Fo^2^+2Fc^2^)/3'
_refine_ls_weighting_scheme calc
_refine_ls_wR_factor_gt 0.1534
_refine_ls_wR_factor_ref 0.1678
_reflns_number_gt 4096
_reflns_number_total 5394
_reflns_threshold_expression >2\s(I)
_cod_data_source_file c6cc04619c2.cif
_cod_data_source_block jtk155
_cod_database_code 7124782
_solvent_exptl_crystal_recrystallization_method nitromethane

loop_
_symmetry_equiv_pos_as_xyz
'x, y, z'
'-x, -y, -z'

loop_
_atom_site_label
_atom_site_type_symbol
_atom_site_fract_x
_atom_site_fract_y
_atom_site_fract_z
_atom_site_U_iso_or_equiv
_atom_site_adp_type
_atom_site_occupancy
_atom_site_symmetry_multiplicity
_atom_site_calc_flag
_atom_site_refinement_flags
_atom_site_disorder_assembly
_atom_site_disorder_group
C1 C 1.2505(3) 0.21724(19) -0.23810(14) 0.0424(5) Uani 1 1 d . . .
H1A H 1.1177 0.2436 -0.2523 0.051 Uiso 1 1 calc R . .
H1B H 1.2321 0.1371 -0.1919 0.051 Uiso 1 1 calc R . .
C2 C 1.3889(4) 0.2127(2) -0.32453(15) 0.0485(5) Uani 1 1 d . . .
H2A H 1.3274 0.1607 -0.3501 0.058 Uiso 1 1 calc R . .
H2B H 1.5170 0.1785 -0.3092 0.058 Uiso 1 1 calc R . .
C3 C 1.4301(4) 0.3342(2) -0.39617(14) 0.0490(5) Uani 1 1 d . . .
H3A H 1.3043 0.3662 -0.4160 0.059 Uiso 1 1 calc R . .
H3B H 1.5266 0.3294 -0.4507 0.059 Uiso 1 1 calc R . .
C4 C 1.5155(3) 0.4147(2) -0.35496(14) 0.0460(5) Uani 1 1 d . . .
H4A H 1.6463 0.3854 -0.3397 0.055 Uiso 1 1 calc R . .
H4B H 1.5386 0.4950 -0.4008 0.055 Uiso 1 1 calc R . .
C5 C 1.3759(3) 0.42040(17) -0.26915(14) 0.0396(5) Uani 1 1 d . . .
H5A H 1.4381 0.4713 -0.2429 0.047 Uiso 1 1 calc R . .
H5B H 1.2493 0.4560 -0.2853 0.047 Uiso 1 1 calc R . .
C6 C 1.1859(3) 0.30975(17) -0.11680(13) 0.0374(4) Uani 1 1 d . . .
H6A H 1.0499 0.3204 -0.1311 0.045 Uiso 1 1 calc R . .
H6B H 1.2230 0.3803 -0.1036 0.045 Uiso 1 1 calc R . .
C7 C 1.1839(3) 0.20149(16) -0.03262(12) 0.0321(4) Uani 1 1 d . . .
H7A H 1.1474 0.1303 -0.0451 0.039 Uiso 1 1 calc R . .
H7B H 1.3184 0.1913 -0.0166 0.039 Uiso 1 1 calc R . .
C8 C 1.0883(3) 0.28214(17) 0.09187(13) 0.0343(4) Uani 1 1 d . . .
H8 H 1.2189 0.3176 0.0752 0.041 Uiso 1 1 calc R . .
C9 C 0.9540(3) 0.29683(16) 0.16457(13) 0.0339(4) Uani 1 1 d . . .
H9 H 0.9909 0.3428 0.1981 0.041 Uiso 1 1 calc R . .
C10 C 0.7644(3) 0.24407(15) 0.18851(12) 0.0275(4) Uani 1 1 d . . .
C11 C 0.7111(3) 0.17994(16) 0.13729(13) 0.0315(4) Uani 1 1 d . . .
H11 H 0.5809 0.1442 0.1523 0.038 Uiso 1 1 calc R . .
C12 C 0.8496(3) 0.16890(17) 0.06447(13) 0.0325(4) Uani 1 1 d . . .
H12 H 0.8143 0.1265 0.0280 0.039 Uiso 1 1 calc R . .
C13 C 0.6264(3) 0.25536(15) 0.27181(12) 0.0287(4) Uani 1 1 d . . .
C14 C 0.3201(3) 0.18886(16) 0.37368(12) 0.0293(4) Uani 1 1 d . . .
C15 C 0.2093(3) 0.28778(16) 0.37020(13) 0.0298(4) Uani 1 1 d . . .
C16 C 0.0682(3) 0.28691(16) 0.44709(13) 0.0309(4) Uani 1 1 d . . .
C17 C 0.0438(3) 0.18616(17) 0.52531(13) 0.0322(4) Uani 1 1 d . . .
C18 C 0.1554(3) 0.08661(16) 0.52811(12) 0.0315(4) Uani 1 1 d . . .
C19 C 0.2959(3) 0.08853(16) 0.44996(13) 0.0313(4) Uani 1 1 d . . .
C20 C -0.0579(3) 0.39255(18) 0.44462(15) 0.0388(4) Uani 1 1 d . . .
H20A H -0.1485 0.3778 0.5042 0.058 Uiso 1 1 calc R . .
H20B H -0.1367 0.4070 0.3963 0.058 Uiso 1 1 calc R . .
H20C H 0.0291 0.4617 0.4317 0.058 Uiso 1 1 calc R . .
C21 C 0.1292(3) -0.02066(18) 0.61366(14) 0.0396(4) Uani 1 1 d . . .
H21A H 0.2215 -0.0810 0.6028 0.059 Uiso 1 1 calc R . .
H21B H -0.0090 -0.0519 0.6290 0.059 Uiso 1 1 calc R . .
H21C H 0.1583 0.0012 0.6647 0.059 Uiso 1 1 calc R . .
N1 N 1.3311(2) 0.29938(13) -0.19846(10) 0.0298(3) Uani 1 1 d . . .
N2 N 1.0348(2) 0.21768(13) 0.04450(10) 0.0294(3) Uani 1 1 d . . .
O1 O 0.6656(2) 0.31570(12) 0.31401(9) 0.0369(3) Uani 1 1 d . . .
O2 O 0.45972(18) 0.18701(11) 0.29421(9) 0.0318(3) Uani 1 1 d . . .
F5 F 0.4230(3) 0.64936(15) 0.07943(14) 0.0905(6) Uani 1 1 d . . .
F6 F 0.17978(19) 0.54974(11) 0.05514(9) 0.0491(3) Uani 1 1 d . . .
F7 F 0.4137(2) 0.44895(13) 0.13314(11) 0.0607(4) Uani 1 1 d . . .
F8 F 0.1837(3) 0.54747(16) 0.19841(10) 0.0744(5) Uani 1 1 d . . .
B2 B 0.3034(3) 0.5493(2) 0.11455(17) 0.0390(5) Uani 1 1 d . . .
H1 H 1.444(4) 0.269(2) -0.1783(18) 0.050(7) Uiso 1 1 d . . .
H15 H 0.220(3) 0.351(2) 0.3186(16) 0.038(6) Uiso 1 1 d . . .
H17 H -0.052(4) 0.185(2) 0.5765(18) 0.046(6) Uiso 1 1 d . . .
H19 H 0.373(3) 0.025(2) 0.4460(15) 0.036(5) Uiso 1 1 d . . .
F1A F 0.1806(12) 0.8655(8) 0.2425(4) 0.050(2) Uani 0.348(7) 1 d PDU A 1
F2A F 0.4516(10) 0.8994(8) 0.1298(6) 0.054(2) Uani 0.348(7) 1 d PDU A 1
F3A F 0.2659(18) 1.0263(8) 0.1832(10) 0.063(3) Uani 0.348(7) 1 d PDU A 1
F1B F 0.2066(13) 0.8361(7) 0.2318(4) 0.090(4) Uani 0.508(9) 1 d PDU A 2
F2B F 0.4427(10) 0.9066(9) 0.1080(5) 0.092(4) Uani 0.508(9) 1 d PDU A 2
F3B F 0.2899(13) 1.0427(5) 0.1588(6) 0.061(2) Uani 0.508(9) 1 d PDU A 2
F1C F 0.295(2) 0.8187(10) 0.175(2) 0.131(12) Uani 0.145(7) 1 d PD A 3
F2C F 0.429(2) 0.9973(17) 0.1121(12) 0.124(12) Uani 0.145(7) 1 d PD A 3
F3C F 0.165(3) 0.961(3) 0.2241(13) 0.167(17) Uani 0.145(7) 1 d PD A 3
F4 F 0.12861(19) 0.94517(11) 0.09528(8) 0.0463(3) Uani 1 1 d . A .
B1 B 0.2623(3) 0.93282(17) 0.15385(14) 0.0337(4) Uani 1 1 d D . .

loop_
_atom_site_aniso_label
_atom_site_aniso_U_11
_atom_site_aniso_U_22
_atom_site_aniso_U_33
_atom_site_aniso_U_23
_atom_site_aniso_U_13
_atom_site_aniso_U_12
C1 0.0437(11) 0.0456(11) 0.0362(10) -0.0102(9) -0.0071(9) -0.0141(9)
C2 0.0574(13) 0.0565(13) 0.0383(11) -0.0223(10) -0.0121(10) -0.0039(11)
C3 0.0462(12) 0.0682(15) 0.0283(10) -0.0107(10) -0.0065(9) -0.0017(11)
C4 0.0440(11) 0.0523(13) 0.0302(10) -0.0011(9) -0.0005(8) -0.0108(9)
C5 0.0469(11) 0.0303(9) 0.0331(10) 0.0006(8) -0.0074(8) -0.0012(8)
C6 0.0363(10) 0.0362(10) 0.0315(10) -0.0056(8) 0.0012(8) 0.0093(8)
C7 0.0300(9) 0.0314(9) 0.0291(9) -0.0070(7) 0.0019(7) 0.0035(7)
C8 0.0294(9) 0.0329(9) 0.0394(10) -0.0120(8) -0.0025(7) -0.0044(7)
C9 0.0339(9) 0.0323(9) 0.0360(10) -0.0132(8) -0.0035(8) -0.0051(7)
C10 0.0278(8) 0.0243(8) 0.0281(8) -0.0064(7) -0.0042(7) 0.0010(6)
C11 0.0261(8) 0.0345(9) 0.0335(9) -0.0117(8) -0.0039(7) -0.0016(7)
C12 0.0306(9) 0.0351(9) 0.0326(9) -0.0127(8) -0.0053(7) -0.0012(7)
C13 0.0298(9) 0.0241(8) 0.0303(9) -0.0066(7) -0.0056(7) 0.0012(6)
C14 0.0264(8) 0.0331(9) 0.0285(9) -0.0120(7) -0.0021(7) -0.0015(7)
C15 0.0327(9) 0.0283(9) 0.0278(9) -0.0079(7) -0.0066(7) -0.0014(7)
C16 0.0288(8) 0.0346(9) 0.0328(9) -0.0143(8) -0.0091(7) 0.0019(7)
C17 0.0287(9) 0.0413(10) 0.0272(9) -0.0126(8) -0.0042(7) -0.0008(7)
C18 0.0288(9) 0.0353(9) 0.0294(9) -0.0076(7) -0.0085(7) -0.0033(7)
C19 0.0283(8) 0.0302(9) 0.0349(9) -0.0099(7) -0.0066(7) 0.0018(7)
C20 0.0382(10) 0.0391(10) 0.0416(11) -0.0184(9) -0.0061(8) 0.0060(8)
C21 0.0396(10) 0.0385(10) 0.0344(10) -0.0027(8) -0.0087(8) -0.0035(8)
N1 0.0292(8) 0.0284(8) 0.0271(7) -0.0038(6) -0.0046(6) 0.0020(6)
N2 0.0286(7) 0.0275(7) 0.0287(7) -0.0068(6) -0.0025(6) 0.0017(6)
O1 0.0370(7) 0.0384(7) 0.0388(7) -0.0196(6) -0.0029(6) -0.0040(6)
O2 0.0297(6) 0.0335(7) 0.0319(7) -0.0142(5) 0.0019(5) -0.0043(5)
F5 0.1027(14) 0.0617(10) 0.0976(14) 0.0047(9) -0.0454(11) -0.0431(10)
F6 0.0465(7) 0.0493(7) 0.0543(8) -0.0156(6) -0.0188(6) 0.0008(6)
F7 0.0579(8) 0.0624(9) 0.0685(9) -0.0265(7) -0.0241(7) 0.0260(7)
F8 0.0824(11) 0.0908(12) 0.0467(8) -0.0201(8) -0.0165(8) 0.0423(9)
B2 0.0384(11) 0.0352(11) 0.0440(12) -0.0119(10) -0.0117(10) -0.0001(9)
F1A 0.041(3) 0.085(6) 0.020(2) -0.016(3) 0.0100(19) -0.028(3)
F2A 0.052(3) 0.080(5) 0.027(3) -0.015(2) -0.013(2) 0.035(3)
F3A 0.066(5) 0.070(6) 0.082(7) -0.062(6) -0.021(4) 0.023(4)
F1B 0.109(6) 0.062(4) 0.080(5) 0.032(3) -0.067(4) -0.043(3)
F2B 0.068(4) 0.172(8) 0.046(4) -0.051(4) -0.022(2) 0.076(4)
F3B 0.070(4) 0.039(2) 0.088(5) -0.019(2) -0.048(4) -0.003(2)
F1C 0.082(12) 0.063(9) 0.32(4) -0.107(16) -0.129(19) 0.058(9)
F2C 0.074(13) 0.14(2) 0.114(15) 0.044(14) -0.049(12) -0.083(14)
F3C 0.109(18) 0.32(5) 0.17(3) -0.20(3) -0.034(17) 0.06(3)
F4 0.0504(7) 0.0460(7) 0.0436(7) -0.0102(5) -0.0185(6) -0.0068(5)
B1 0.0334(10) 0.0319(10) 0.0354(11) -0.0103(9) -0.0075(8) 0.0005(8)

loop_
_atom_type_symbol
_atom_type_description
_atom_type_scat_dispersion_real
_atom_type_scat_dispersion_imag
_atom_type_scat_source
C C 0.0033 0.0016 'International Tables Vol C Tables 4.2.6.8 and 6.1.1.4'
N N 0.0061 0.0033 'International Tables Vol C Tables 4.2.6.8 and 6.1.1.4'
O O 0.0106 0.0060 'International Tables Vol C Tables 4.2.6.8 and 6.1.1.4'
F F 0.0171 0.0103 'International Tables Vol C Tables 4.2.6.8 and 6.1.1.4'
B B 0.0013 0.0007 'International Tables Vol C Tables 4.2.6.8 and 6.1.1.4'
H H 0.0000 0.0000 'International Tables Vol C Tables 4.2.6.8 and 6.1.1.4'

loop_
_geom_angle_atom_site_label_1
_geom_angle_atom_site_label_2
_geom_angle_atom_site_label_3
_geom_angle
N1 C1 C2 111.83(16)
N1 C1 H1A 109.3
C2 C1 H1A 109.3
N1 C1 H1B 109.3
C2 C1 H1B 109.3
H1A C1 H1B 107.9
C1 C2 C3 111.5(2)
C1 C2 H2A 109.3
C3 C2 H2A 109.3
C1 C2 H2B 109.3
C3 C2 H2B 109.3
H2A C2 H2B 108.0
C2 C3 C4 108.98(17)
C2 C3 H3A 109.9
C4 C3 H3A 109.9
C2 C3 H3B 109.9
C4 C3 H3B 109.9
H3A C3 H3B 108.3
C5 C4 C3 111.49(18)
C5 C4 H4A 109.3
C3 C4 H4A 109.3
C5 C4 H4B 109.3
C3 C4 H4B 109.3
H4A C4 H4B 108.0
N1 C5 C4 111.14(17)
N1 C5 H5A 109.4
C4 C5 H5A 109.4
N1 C5 H5B 109.4
C4 C5 H5B 109.4
H5A C5 H5B 108.0
N1 C6 C7 111.57(15)
N1 C6 H6A 109.3
C7 C6 H6A 109.3
N1 C6 H6B 109.3
C7 C6 H6B 109.3
H6A C6 H6B 108.0
N2 C7 C6 108.28(14)
N2 C7 H7A 110.0
C6 C7 H7A 110.0
N2 C7 H7B 110.0
C6 C7 H7B 110.0
H7A C7 H7B 108.4
N2 C8 C9 119.97(16)
N2 C8 H8 120.0
C9 C8 H8 120.0
C8 C9 C10 119.42(17)
C8 C9 H9 120.3
C10 C9 H9 120.3
C9 C10 C11 119.57(16)
C9 C10 C13 118.00(15)
C11 C10 C13 122.39(15)
C12 C11 C10 118.90(16)
C12 C11 H11 120.6
C10 C11 H11 120.6
N2 C12 C11 120.38(16)
N2 C12 H12 119.8
C11 C12 H12 119.8
O1 C13 O2 125.10(16)
O1 C13 C10 123.31(16)
O2 C13 C10 111.55(14)
C19 C14 C15 122.93(17)
C19 C14 O2 117.78(16)
C15 C14 O2 119.23(16)
C14 C15 C16 118.71(17)
C14 C15 H15 121.9(14)
C16 C15 H15 119.3(14)
C15 C16 C17 118.93(17)
C15 C16 C20 119.89(17)
C17 C16 C20 121.17(17)
C18 C17 C16 122.00(17)
C18 C17 H17 119.1(15)
C16 C17 H17 118.9(15)
C17 C18 C19 118.39(17)
C17 C18 C21 121.26(17)
C19 C18 C21 120.33(17)
C14 C19 C18 119.02(17)
C14 C19 H19 117.6(14)
C18 C19 H19 123.4(14)
C16 C20 H20A 109.5
C16 C20 H20B 109.5
H20A C20 H20B 109.5
C16 C20 H20C 109.5
H20A C20 H20C 109.5
H20B C20 H20C 109.5
C18 C21 H21A 109.5
C18 C21 H21B 109.5
H21A C21 H21B 109.5
C18 C21 H21C 109.5
H21A C21 H21C 109.5
H21B C21 H21C 109.5
C6 N1 C1 111.29(15)
C6 N1 C5 108.81(15)
C1 N1 C5 110.89(15)
C6 N1 H1 106.9(16)
C1 N1 H1 108.6(16)
C5 N1 H1 110.3(16)
C8 N2 C12 121.71(15)
C8 N2 C7 118.83(15)
C12 N2 C7 119.45(15)
C13 O2 C14 116.28(13)
F5 B2 F6 109.66(19)
F5 B2 F7 111.9(2)
F6 B2 F7 111.26(18)
F5 B2 F8 109.0(2)
F6 B2 F8 108.31(18)
F7 B2 F8 106.60(18)
F3C B1 F1C 112.8(8)
F3C B1 F2C 113.1(7)
F1C B1 F2C 111.9(7)
F3C B1 F3A 44.9(13)
F1C B1 F3A 143.8(12)
F2C B1 F3A 69.9(11)
F3C B1 F2A 134.5(12)
F1C B1 F2A 62.0(10)
F2C B1 F2A 49.9(11)
F3A B1 F2A 110.2(6)
F3C B1 F3B 59.9(12)
F1C B1 F3B 153.4(9)
F2C B1 F3B 57.7(11)
F3A B1 F3B 15.8(8)
F2A B1 F3B 103.5(7)
F3C B1 F1A 47.9(13)
F1C B1 F1A 65.0(13)
F2C B1 F1A 135.9(8)
F3A B1 F1A 88.4(7)
F2A B1 F1A 110.0(5)
F3B B1 F1A 104.2(6)
F3C B1 F1B 67.0(11)
F1C B1 F1B 45.9(11)
F2C B1 F1B 135.6(8)
F3A B1 F1B 106.0(8)
F2A B1 F1B 96.5(6)
F3B B1 F1B 121.6(6)
F1A B1 F1B 19.1(7)
F3C B1 F2B 147.9(11)
F1C B1 F2B 65.8(9)
F2C B1 F2B 48.7(10)
F3A B1 F2B 116.1(8)
F2A B1 F2B 14.3(7)
F3B B1 F2B 106.0(4)
F1A B1 F2B 121.8(6)
F1B B1 F2B 106.1(4)
F3C B1 F4 106.1(11)
F1C B1 F4 100.2(9)
F2C B1 F4 112.0(7)
F3A B1 F4 112.7(6)
F2A B1 F4 119.4(5)
F3B B1 F4 106.4(4)
F1A B1 F4 111.8(4)
F1B B1 F4 110.1(3)
F2B B1 F4 105.6(4)

loop_
_geom_bond_atom_site_label_1
_geom_bond_atom_site_label_2
_geom_bond_distance
C1 N1 1.500(2)
C1 C2 1.511(3)
C1 H1A 0.9900
C1 H1B 0.9900
C2 C3 1.515(3)
C2 H2A 0.9900
C2 H2B 0.9900
C3 C4 1.517(3)
C3 H3A 0.9900
C3 H3B 0.9900
C4 C5 1.512(3)
C4 H4A 0.9900
C4 H4B 0.9900
C5 N1 1.507(2)
C5 H5A 0.9900
C5 H5B 0.9900
C6 N1 1.498(2)
C6 C7 1.515(3)
C6 H6A 0.9900
C6 H6B 0.9900
C7 N2 1.484(2)
C7 H7A 0.9900
C7 H7B 0.9900
C8 N2 1.341(2)
C8 C9 1.375(3)
C8 H8 0.9500
C9 C10 1.385(2)
C9 H9 0.9500
C10 C11 1.387(2)
C10 C13 1.499(2)
C11 C12 1.375(3)
C11 H11 0.9500
C12 N2 1.344(2)
C12 H12 0.9500
C13 O1 1.201(2)
C13 O2 1.343(2)
C14 C19 1.377(3)
C14 C15 1.379(3)
C14 O2 1.421(2)
C15 C16 1.387(3)
C15 H15 0.90(2)
C16 C17 1.397(3)
C16 C20 1.503(3)
C17 C18 1.389(3)
C17 H17 0.93(3)
C18 C19 1.396(3)
C18 C21 1.508(3)
C19 H19 0.92(2)
C20 H20A 0.9800
C20 H20B 0.9800
C20 H20C 0.9800
C21 H21A 0.9800
C21 H21B 0.9800
C21 H21C 0.9800
N1 H1 0.91(3)
F5 B2 1.366(3)
F6 B2 1.374(3)
F7 B2 1.377(3)
F8 B2 1.402(3)
F1A B1 1.373(5)
F2A B1 1.357(5)
F3A B1 1.353(6)
F1B B1 1.379(5)
F2B B1 1.381(5)
F3B B1 1.372(5)
F1C B1 1.322(9)
F2C B1 1.322(9)
F3C B1 1.311(10)
F4 B1 1.388(2)

loop_
_geom_torsion_atom_site_label_1
_geom_torsion_atom_site_label_2
_geom_torsion_atom_site_label_3
_geom_torsion_atom_site_label_4
_geom_torsion
N1 C1 C2 C3 -56.3(2)
C1 C2 C3 C4 56.5(2)
C2 C3 C4 C5 -57.2(3)
C3 C4 C5 N1 57.1(2)
N1 C6 C7 N2 -179.09(15)
N2 C8 C9 C10 0.4(3)
C8 C9 C10 C11 -1.7(3)
C8 C9 C10 C13 176.11(17)
C9 C10 C11 C12 1.0(3)
C13 C10 C11 C12 -176.80(16)
C10 C11 C12 N2 1.2(3)
C9 C10 C13 O1 6.5(3)
C11 C10 C13 O1 -175.76(18)
C9 C10 C13 O2 -171.41(16)
C11 C10 C13 O2 6.4(2)
C19 C14 C15 C16 0.6(3)
O2 C14 C15 C16 177.65(15)
C14 C15 C16 C17 0.2(3)
C14 C15 C16 C20 -178.70(16)
C15 C16 C17 C18 -0.5(3)
C20 C16 C17 C18 178.36(17)
C16 C17 C18 C19 0.1(3)
C16 C17 C18 C21 179.04(17)
C15 C14 C19 C18 -1.0(3)
O2 C14 C19 C18 -178.11(15)
C17 C18 C19 C14 0.6(3)
C21 C18 C19 C14 -178.32(17)
C7 C6 N1 C1 75.5(2)
C7 C6 N1 C5 -161.99(16)
C2 C1 N1 C6 175.92(17)
C2 C1 N1 C5 54.6(2)
C4 C5 N1 C6 -177.66(16)
C4 C5 N1 C1 -54.9(2)
C9 C8 N2 C12 1.9(3)
C9 C8 N2 C7 -178.92(17)
C11 C12 N2 C8 -2.7(3)
C11 C12 N2 C7 178.11(16)
C6 C7 N2 C8 -81.8(2)
C6 C7 N2 C12 97.4(2)
O1 C13 O2 C14 0.8(3)
C10 C13 O2 C14 178.61(14)
C19 C14 O2 C13 -110.95(18)
C15 C14 O2 C13 71.8(2)
